data_7037429
loop_
_publ_author_name
'Passarelli, Vincenzo'
'P\'erez-Torrente, Jes\'us J'
'Oro, Luis A.'

_publ_section_title
;
 En route to phosphonato iridium(i) complexes: the decisive effect of an
 intramolecular hydrogen bond.
;
_journal_issue 3
_journal_name_full 'Dalton transactions (Cambridge, England : 2003)'
_journal_page_first 951
_journal_page_last 962
_journal_paper_doi 10.1039/c5dt04038h
_journal_volume 45
_journal_year 2016
_chemical_formula_moiety 'C52 H48 F4 Ir N2 O3 P3'
_chemical_formula_sum 'C52 H48 F4 Ir N2 O3 P3'
_chemical_formula_weight 1110.03
_space_group_crystal_system triclinic
_space_group_IT_number 2
_space_group_name_Hall '-P 1'
_space_group_name_H-M_alt 'P -1'
_symmetry_space_group_name_Hall '-P 1'
_symmetry_space_group_name_H-M 'P -1'
_atom_sites_solution_hydrogens mixed
_atom_sites_solution_primary heavy
_atom_sites_solution_secondary difmap
_audit_creation_method SHELXL-2014/7
_audit_update_record
;
2015-10-13 deposited with the CCDC.
2015-11-20 downloaded from the CCDC.
;
_cell_angle_alpha 84.494(3)
_cell_angle_beta 76.042(3)
_cell_angle_gamma 64.907(3)
_cell_formula_units_Z 2
_cell_length_a 11.316(3)
_cell_length_b 12.460(3)
_cell_length_c 18.790(5)
_cell_measurement_reflns_used 9966
_cell_measurement_temperature 100(2)
_cell_measurement_theta_max 29.185
_cell_measurement_theta_min 2.533
_cell_volume 2328.4(10)
_computing_cell_refinement 'SAINT+ v. 6.45 (Bruker AXS, 2003)'
_computing_data_collection 'SMART v. 5.611 (Bruker AXS, 2000)'
_computing_data_reduction 'SAINT+ v. 6.45 (Bruker AXS, 2003)'
_computing_molecular_graphics 'XP program, SHELXTL v6.12, Bruker2000'
_computing_publication_material 'XCIF program, SHELXTLv6.12, BrukerAXS'
_computing_structure_refinement 'SHELXL-2014/7 (Sheldrick, 2014)'
_computing_structure_solution 'SHELXS-97 (Sheldrick, 1990)'
_diffrn_ambient_temperature 100(2)
_diffrn_detector_area_resol_mean 8.26
_diffrn_measured_fraction_theta_full 1.000
_diffrn_measured_fraction_theta_max 0.998
_diffrn_measurement_device_type 'Bruker SMART APEX CCD system'
_diffrn_measurement_method '\w rotations with narrow frames'
_diffrn_radiation_monochromator graphite
_diffrn_radiation_source 'fine-focus sealed tube'
_diffrn_radiation_type MoK\a
_diffrn_radiation_wavelength 0.71073
_diffrn_reflns_av_R_equivalents 0.0257
_diffrn_reflns_av_unetI/netI 0.0340
_diffrn_reflns_laue_measured_fraction_full 1.000
_diffrn_reflns_laue_measured_fraction_max 0.998
_diffrn_reflns_limit_h_max 14
_diffrn_reflns_limit_h_min -13
_diffrn_reflns_limit_k_max 15
_diffrn_reflns_limit_k_min -15
_diffrn_reflns_limit_l_max 23
_diffrn_reflns_limit_l_min -23
_diffrn_reflns_number 21178
_diffrn_reflns_point_group_measured_fraction_full 1.000
_diffrn_reflns_point_group_measured_fraction_max 0.998
_diffrn_reflns_theta_full 25.000
_diffrn_reflns_theta_max 26.372
_diffrn_reflns_theta_min 1.805
_exptl_absorpt_coefficient_mu 3.032
_exptl_absorpt_correction_T_max 0.738
_exptl_absorpt_correction_T_min 0.567
_exptl_absorpt_correction_type multi-scan
_exptl_absorpt_process_details
;
 SADABS: Area-Detector Absorption Correction. (1996)  Bruker-AXS 
 within SAINT+ package, v. 6.45.   
;
_exptl_crystal_colour yellow
_exptl_crystal_density_diffrn 1.583
_exptl_crystal_description prism
_exptl_crystal_F_000 1112
_exptl_crystal_size_max 0.170
_exptl_crystal_size_mid 0.150
_exptl_crystal_size_min 0.100
_refine_diff_density_max 2.874
_refine_diff_density_min -0.638
_refine_diff_density_rms 0.088
_refine_ls_extinction_method none
_refine_ls_goodness_of_fit_ref 1.034
_refine_ls_hydrogen_treatment mixed
_refine_ls_matrix_type full
_refine_ls_number_parameters 622
_refine_ls_number_reflns 9490
_refine_ls_number_restraints 2
_refine_ls_restrained_S_all 1.034
_refine_ls_R_factor_all 0.0274
_refine_ls_R_factor_gt 0.0250
_refine_ls_shift/su_max 0.001
_refine_ls_shift/su_mean 0.000
_refine_ls_structure_factor_coef Fsqd
_refine_ls_weighting_details 'w=1/[\s^2^(Fo^2^)+(0.0300P)^2^+1.5820P] where P=(Fo^2^+2Fc^2^)/3'
_refine_ls_weighting_scheme calc
_refine_ls_wR_factor_gt 0.0601
_refine_ls_wR_factor_ref 0.0612
_reflns_Friedel_coverage 0.000
_reflns_number_gt 8878
_reflns_number_total 9490
_reflns_threshold_expression 'I > 2\s(I)'
_cod_data_source_file c5dt04038h2.cif
_cod_data_source_block 4
_cod_depositor_comments 'Adding full bibliography for 7037426--7037429.cif.'
_cod_original_cell_volume 2328.5(10)
_cod_database_code 7037429
_shelx_shelxl_version_number 2014/7
_shelx_space_group_comment
;
The symmetry employed for this shelxl refinement is uniquely defined
by the following loop, which should always be used as a source of
symmetry information in preference to the above space-group names.
They are only intended as comments.
;

loop_
_space_group_symop_operation_xyz
'x, y, z'
'-x, -y, -z'

loop_
_atom_site_label
_atom_site_type_symbol
_atom_site_fract_x
_atom_site_fract_y
_atom_site_fract_z
_atom_site_U_iso_or_equiv
_atom_site_adp_type
_atom_site_occupancy
_atom_site_site_symmetry_order
_atom_site_calc_flag
_atom_site_refinement_flags_posn
_atom_site_refinement_flags_adp
C1 C 0.2358(3) 0.1995(3) 0.24196(16) 0.0237(6) Uani 1 1 d . .
C2 C 0.2813(3) 0.2899(3) 0.21446(17) 0.0252(6) Uani 1 1 d . .
C3 C 0.3165(3) 0.2928(3) 0.13030(16) 0.0261(6) Uani 1 1 d . .
C4 C 0.1779(3) 0.3205(3) 0.11900(16) 0.0257(6) Uani 1 1 d . .
C5 C 0.1316(3) 0.2350(3) 0.14403(16) 0.0253(6) Uani 1 1 d . .
C6 C 0.2304(3) 0.1308(3) 0.17997(16) 0.0251(6) Uani 1 1 d . .
C7 C 0.3672(3) 0.0820(3) 0.12905(16) 0.0261(6) Uani 1 1 d . .
C8 C 0.4503(3) -0.0347(3) 0.11215(17) 0.0322(7) Uani 1 1 d . .
C9 C 0.5785(3) -0.0663(3) 0.06973(18) 0.0371(8) Uani 1 1 d . .
C10 C 0.6237(3) 0.0194(3) 0.04416(18) 0.0377(8) Uani 1 1 d . .
C11 C 0.5416(3) 0.1365(3) 0.06025(17) 0.0336(7) Uani 1 1 d . .
C12 C 0.4138(3) 0.1697(3) 0.10253(16) 0.0274(6) Uani 1 1 d . .
C21 C 0.0085(3) 0.6330(3) 0.14534(16) 0.0246(6) Uani 1 1 d . .
C22 C 0.1257(3) 0.6295(3) 0.15941(18) 0.0320(7) Uani 1 1 d . .
H22 H 0.1629 0.5800 0.1972 0.038 Uiso 1 1 calc R U
C23 C 0.1885(4) 0.6972(3) 0.1189(2) 0.0394(8) Uani 1 1 d . .
H23 H 0.2670 0.6953 0.1299 0.047 Uiso 1 1 calc R U
C24 C 0.1372(4) 0.7678(3) 0.0624(2) 0.0390(8) Uani 1 1 d . .
H24 H 0.1797 0.8149 0.0350 0.047 Uiso 1 1 calc R U
C25 C 0.0239(3) 0.7691(3) 0.04625(18) 0.0350(8) Uani 1 1 d . .
H25 H -0.0102 0.8157 0.0067 0.042 Uiso 1 1 calc R U
C26 C -0.0408(3) 0.7027(3) 0.08746(17) 0.0285(7) Uani 1 1 d . .
H26 H -0.1191 0.7049 0.0761 0.034 Uiso 1 1 calc R U
C27 C -0.1990(3) 0.5505(3) 0.15978(16) 0.0235(6) Uani 1 1 d . .
C28 C -0.1616(3) 0.5056(3) 0.08852(17) 0.0282(7) Uani 1 1 d . .
H28 H -0.0707 0.4784 0.0628 0.034 Uiso 1 1 calc R U
C29 C -0.2553(4) 0.5004(3) 0.05513(18) 0.0361(8) Uani 1 1 d . .
H29 H -0.2285 0.4695 0.0067 0.043 Uiso 1 1 calc R U
C30 C -0.3869(4) 0.5396(3) 0.0915(2) 0.0416(8) Uani 1 1 d . .
H30 H -0.4513 0.5366 0.0683 0.050 Uiso 1 1 calc R U
C31 C -0.4254(3) 0.5836(3) 0.1624(2) 0.0394(8) Uani 1 1 d . .
H31 H -0.5164 0.6102 0.1879 0.047 Uiso 1 1 calc R U
C32 C -0.3324(3) 0.5892(3) 0.19644(17) 0.0292(7) Uani 1 1 d . .
H32 H -0.3598 0.6197 0.2450 0.035 Uiso 1 1 calc R U
C41 C -0.2715(3) 0.3957(3) 0.34210(16) 0.0260(6) Uani 1 1 d . .
C42 C -0.2967(3) 0.4793(3) 0.39458(17) 0.0321(7) Uani 1 1 d . .
H42 H -0.2243 0.4811 0.4108 0.038 Uiso 1 1 calc R U
C43 C -0.4263(4) 0.5596(3) 0.4232(2) 0.0406(8) Uani 1 1 d . .
H43 H -0.4420 0.6171 0.4582 0.049 Uiso 1 1 calc R U
C44 C -0.5328(3) 0.5564(3) 0.4013(2) 0.0414(8) Uani 1 1 d . .
H44 H -0.6214 0.6119 0.4209 0.050 Uiso 1 1 calc R U
C45 C -0.5102(3) 0.4728(3) 0.3511(2) 0.0403(8) Uani 1 1 d . .
H45 H -0.5836 0.4698 0.3367 0.048 Uiso 1 1 calc R U
C46 C -0.3802(3) 0.3925(3) 0.32125(19) 0.0340(7) Uani 1 1 d . .
H46 H -0.3656 0.3352 0.2864 0.041 Uiso 1 1 calc R U
C47 C -0.1142(3) 0.1901(3) 0.25186(17) 0.0280(7) Uani 1 1 d . .
C48 C -0.1674(3) 0.2274(3) 0.18944(17) 0.0343(7) Uani 1 1 d . .
H48 H -0.1984 0.3087 0.1762 0.041 Uiso 1 1 calc R U
C49 C -0.1754(4) 0.1475(4) 0.1467(2) 0.0490(10) Uani 1 1 d . .
H49 H -0.2135 0.1744 0.1050 0.059 Uiso 1 1 calc R U
C50 C -0.1285(4) 0.0291(4) 0.1642(2) 0.0573(12) Uani 1 1 d . .
H50 H -0.1337 -0.0257 0.1345 0.069 Uiso 1 1 calc R U
C51 C -0.0740(4) -0.0098(4) 0.2250(3) 0.0560(12) Uani 1 1 d . .
H51 H -0.0415 -0.0916 0.2371 0.067 Uiso 1 1 calc R U
C52 C -0.0662(4) 0.0699(3) 0.2688(2) 0.0385(8) Uani 1 1 d . .
H52 H -0.0280 0.0423 0.3104 0.046 Uiso 1 1 calc R U
C61 C -0.2412(3) 0.7598(3) 0.29100(16) 0.0240(6) Uani 1 1 d . .
C62 C -0.2584(4) 0.8065(3) 0.35918(18) 0.0363(8) Uani 1 1 d . .
H61 H -0.2171 0.7558 0.3954 0.044 Uiso 1 1 calc R U
C63 C -0.3348(4) 0.9256(3) 0.37465(19) 0.0404(8) Uani 1 1 d . .
H63 H -0.3457 0.9552 0.4217 0.049 Uiso 1 1 calc R U
C64 C -0.3959(3) 1.0029(3) 0.32319(19) 0.0327(7) Uani 1 1 d . .
C65 C -0.3780(3) 0.9556(3) 0.25572(17) 0.0285(7) Uani 1 1 d . .
H65 H -0.4186 1.0067 0.2194 0.034 Uiso 1 1 calc R U
C66 C -0.3029(3) 0.8361(3) 0.23928(16) 0.0266(6) Uani 1 1 d . .
H66 H -0.2938 0.8065 0.1926 0.032 Uiso 1 1 calc R U
C67 C -0.4774(4) 1.1339(3) 0.3395(2) 0.0476(10) Uani 1 1 d . .
H67A H -0.4546 1.1798 0.2973 0.071 Uiso 1 1 calc R U
H67B H -0.4573 1.1550 0.3827 0.071 Uiso 1 1 calc R U
H67C H -0.5729 1.1518 0.3491 0.071 Uiso 1 1 calc R U
C71 C -0.1099(3) 0.1876(3) 0.44274(16) 0.0274(6) Uani 1 1 d . .
C72 C -0.0579(3) 0.1690(3) 0.50501(17) 0.0323(7) Uani 1 1 d . .
H72 H 0.0220 0.1784 0.5027 0.039 Uiso 1 1 calc R U
C73 C -0.1222(4) 0.1365(3) 0.57063(18) 0.0384(8) Uani 1 1 d . .
H73 H -0.0845 0.1232 0.6124 0.046 Uiso 1 1 calc R U
C74 C -0.2403(4) 0.1231(3) 0.57668(18) 0.0400(8) Uani 1 1 d . .
C75 C -0.2891(4) 0.1398(3) 0.5137(2) 0.0400(8) Uani 1 1 d . .
H75 H -0.3687 0.1298 0.5159 0.048 Uiso 1 1 calc R U
C76 C -0.2253(3) 0.1706(3) 0.44713(18) 0.0351(7) Uani 1 1 d . .
H76 H -0.2606 0.1801 0.4048 0.042 Uiso 1 1 calc R U
C77 C -0.3141(5) 0.0950(4) 0.6493(2) 0.0655(13) Uani 1 1 d . .
H77A H -0.3782 0.1689 0.6751 0.098 Uiso 1 1 calc R U
H77B H -0.2498 0.0480 0.6792 0.098 Uiso 1 1 calc R U
H77C H -0.3621 0.0497 0.6406 0.098 Uiso 1 1 calc R U
C91 C 0.1977(4) 0.3376(3) 0.45194(18) 0.0431(9) Uani 1 1 d . .
H3A H 0.2617 0.3740 0.4403 0.065 Uiso 1 1 calc R U
H3B H 0.2374 0.2608 0.4753 0.065 Uiso 1 1 calc R U
H3C H 0.1160 0.3896 0.4854 0.065 Uiso 1 1 calc R U
C92 C 0.1404(4) 0.6174(3) 0.3539(3) 0.0509(10) Uani 1 1 d . .
H2A H 0.0533 0.6714 0.3441 0.076 Uiso 1 1 calc R U
H2B H 0.2070 0.6487 0.3318 0.076 Uiso 1 1 calc R U
H2C H 0.1336 0.6101 0.4070 0.076 Uiso 1 1 calc R U
N1 N -0.1638(3) 0.6375(2) 0.28069(13) 0.0250(5) Uani 1 1 d D .
N2 N -0.0406(3) 0.2205(2) 0.37752(14) 0.0285(6) Uani 1 1 d D .
O1 O 0.1653(2) 0.32055(19) 0.38517(11) 0.0299(5) Uani 1 1 d . .
O2 O 0.1806(2) 0.5030(2) 0.32287(12) 0.0315(5) Uani 1 1 d . .
O3 O -0.0428(2) 0.5162(2) 0.39618(11) 0.0310(5) Uani 1 1 d . .
F1 F 0.4085(2) -0.12129(17) 0.13659(11) 0.0455(5) Uani 1 1 d . .
F2 F 0.6582(2) -0.18181(18) 0.05294(11) 0.0493(6) Uani 1 1 d . .
F3 F 0.74874(19) -0.0118(2) 0.00207(12) 0.0541(6) Uani 1 1 d . .
F4 F 0.5884(2) 0.2192(2) 0.03329(12) 0.0475(5) Uani 1 1 d . .
P1 P -0.07410(7) 0.54969(6) 0.20718(4) 0.02061(15) Uani 1 1 d . .
P2 P -0.09641(7) 0.29614(7) 0.30405(4) 0.02200(15) Uani 1 1 d . .
P3 P 0.07918(7) 0.43721(7) 0.34326(4) 0.02400(16) Uani 1 1 d . .
Ir1 Ir 0.06625(2) 0.36328(2) 0.24047(2) 0.01882(4) Uani 1 1 d . .
H1 H 0.256(4) 0.158(3) 0.283(2) 0.041(10) Uiso 1 1 d . .
H1N H -0.139(3) 0.602(3) 0.3212(13) 0.030(9) Uiso 1 1 d D .
H2 H 0.324(3) 0.314(3) 0.2378(16) 0.017(8) Uiso 1 1 d . .
H2N H 0.031(3) 0.227(3) 0.381(2) 0.037(10) Uiso 1 1 d D .
H3 H 0.350(3) 0.352(3) 0.1105(17) 0.026(8) Uiso 1 1 d . .
H4 H 0.139(3) 0.383(3) 0.0879(17) 0.024(8) Uiso 1 1 d . .
H5 H 0.063(3) 0.228(3) 0.1314(17) 0.024(8) Uiso 1 1 d . .
H6 H 0.197(3) 0.072(3) 0.1971(18) 0.032(9) Uiso 1 1 d . .

loop_
_atom_site_aniso_label
_atom_site_aniso_U_11
_atom_site_aniso_U_22
_atom_site_aniso_U_33
_atom_site_aniso_U_23
_atom_site_aniso_U_13
_atom_site_aniso_U_12
C1 0.0233(15) 0.0233(14) 0.0188(14) -0.0021(12) -0.0034(11) -0.0043(12)
C2 0.0180(14) 0.0285(16) 0.0255(15) -0.0069(12) -0.0063(12) -0.0041(12)
C3 0.0205(15) 0.0267(15) 0.0258(15) -0.0031(12) 0.0017(12) -0.0077(13)
C4 0.0220(15) 0.0275(16) 0.0174(14) 0.0009(12) -0.0011(11) -0.0026(13)
C5 0.0182(14) 0.0326(16) 0.0193(14) -0.0066(12) -0.0011(11) -0.0052(13)
C6 0.0258(16) 0.0226(15) 0.0219(15) -0.0037(12) -0.0005(12) -0.0071(13)
C7 0.0233(15) 0.0296(16) 0.0194(14) -0.0034(12) -0.0063(11) -0.0038(13)
C8 0.0348(18) 0.0306(17) 0.0237(15) -0.0042(13) -0.0102(13) -0.0037(14)
C9 0.0295(17) 0.0382(19) 0.0268(16) -0.0109(14) -0.0127(14) 0.0074(15)
C10 0.0170(15) 0.055(2) 0.0279(17) -0.0126(16) -0.0036(12) -0.0005(15)
C11 0.0239(16) 0.047(2) 0.0266(16) -0.0047(14) -0.0040(13) -0.0109(15)
C12 0.0208(15) 0.0330(17) 0.0230(15) -0.0029(12) -0.0052(12) -0.0052(13)
C21 0.0217(14) 0.0235(14) 0.0243(15) -0.0022(12) -0.0013(11) -0.0068(12)
C22 0.0293(17) 0.0362(18) 0.0322(17) -0.0008(14) -0.0078(13) -0.0145(14)
C23 0.0320(18) 0.045(2) 0.046(2) -0.0016(16) -0.0057(15) -0.0208(16)
C24 0.0353(19) 0.0367(19) 0.042(2) -0.0001(15) 0.0047(15) -0.0188(16)
C25 0.0309(17) 0.0340(18) 0.0293(17) 0.0061(14) 0.0016(13) -0.0089(15)
C26 0.0228(15) 0.0268(16) 0.0291(16) -0.0001(12) -0.0025(12) -0.0056(13)
C27 0.0233(15) 0.0226(14) 0.0245(15) 0.0027(11) -0.0066(12) -0.0095(12)
C28 0.0266(16) 0.0286(16) 0.0278(16) 0.0003(13) -0.0074(12) -0.0093(13)
C29 0.043(2) 0.0372(18) 0.0295(17) -0.0030(14) -0.0147(15) -0.0140(16)
C30 0.037(2) 0.050(2) 0.047(2) -0.0006(17) -0.0196(16) -0.0207(17)
C31 0.0229(16) 0.046(2) 0.048(2) 0.0006(17) -0.0084(15) -0.0133(15)
C32 0.0271(16) 0.0305(16) 0.0286(16) 0.0004(13) -0.0064(13) -0.0104(13)
C41 0.0217(15) 0.0264(15) 0.0242(15) 0.0024(12) -0.0010(12) -0.0073(12)
C42 0.0260(16) 0.0372(18) 0.0296(17) -0.0036(14) -0.0004(13) -0.0122(14)
C43 0.0348(19) 0.042(2) 0.0362(19) -0.0134(16) 0.0046(15) -0.0118(16)
C44 0.0230(17) 0.0384(19) 0.050(2) -0.0052(16) 0.0032(15) -0.0049(15)
C45 0.0223(16) 0.045(2) 0.049(2) -0.0008(17) -0.0054(15) -0.0109(15)
C46 0.0270(16) 0.0348(18) 0.0372(18) -0.0037(14) -0.0038(14) -0.0110(14)
C47 0.0227(15) 0.0327(17) 0.0263(15) -0.0067(13) 0.0031(12) -0.0124(13)
C48 0.0357(18) 0.048(2) 0.0256(16) -0.0031(14) -0.0007(13) -0.0255(16)
C49 0.050(2) 0.079(3) 0.0327(19) -0.0134(19) 0.0019(17) -0.044(2)
C50 0.057(3) 0.069(3) 0.052(3) -0.034(2) 0.018(2) -0.041(2)
C51 0.054(3) 0.036(2) 0.068(3) -0.020(2) 0.014(2) -0.0206(19)
C52 0.0350(19) 0.0310(18) 0.044(2) -0.0027(15) 0.0010(15) -0.0128(15)
C61 0.0204(14) 0.0238(15) 0.0246(15) -0.0029(12) -0.0015(11) -0.0074(12)
C62 0.0411(19) 0.0343(18) 0.0264(16) -0.0022(14) -0.0137(14) -0.0052(15)
C63 0.045(2) 0.0335(18) 0.0336(18) -0.0148(15) -0.0121(15) -0.0031(16)
C64 0.0276(16) 0.0262(16) 0.0409(19) -0.0081(14) -0.0087(14) -0.0057(14)
C65 0.0259(16) 0.0260(15) 0.0318(16) 0.0012(13) -0.0088(13) -0.0080(13)
C66 0.0245(15) 0.0288(16) 0.0239(15) -0.0035(12) -0.0033(12) -0.0092(13)
C67 0.049(2) 0.0292(18) 0.062(3) -0.0145(17) -0.0217(19) -0.0054(17)
C71 0.0290(16) 0.0223(15) 0.0230(15) 0.0012(12) -0.0023(12) -0.0055(13)
C72 0.0372(18) 0.0290(16) 0.0296(17) 0.0022(13) -0.0074(14) -0.0130(15)
C73 0.057(2) 0.0306(17) 0.0239(16) 0.0053(13) -0.0103(15) -0.0146(17)
C74 0.052(2) 0.0315(18) 0.0276(17) 0.0051(14) 0.0026(15) -0.0166(17)
C75 0.0377(19) 0.0356(19) 0.043(2) 0.0033(15) -0.0007(16) -0.0165(16)
C76 0.0356(18) 0.0413(19) 0.0269(16) 0.0019(14) -0.0043(14) -0.0163(16)
C77 0.080(3) 0.069(3) 0.040(2) 0.019(2) 0.004(2) -0.037(3)
C91 0.046(2) 0.051(2) 0.0251(17) -0.0064(15) -0.0179(15) -0.0056(18)
C92 0.041(2) 0.040(2) 0.075(3) -0.022(2) -0.010(2) -0.0165(18)
N1 0.0264(13) 0.0229(12) 0.0199(12) -0.0011(10) -0.0049(10) -0.0047(11)
N2 0.0250(14) 0.0363(15) 0.0246(13) 0.0066(11) -0.0078(11) -0.0133(12)
O1 0.0314(12) 0.0327(12) 0.0194(10) -0.0021(9) -0.0104(9) -0.0045(10)
O2 0.0268(11) 0.0347(12) 0.0340(12) -0.0105(10) -0.0048(9) -0.0126(10)
O3 0.0252(11) 0.0383(12) 0.0226(11) -0.0094(9) -0.0058(9) -0.0045(10)
F1 0.0545(13) 0.0263(10) 0.0443(12) -0.0054(9) -0.0060(10) -0.0076(10)
F2 0.0376(11) 0.0413(12) 0.0426(12) -0.0184(9) -0.0127(9) 0.0144(9)
F3 0.0192(10) 0.0749(16) 0.0471(13) -0.0185(11) 0.0039(9) -0.0018(10)
F4 0.0297(11) 0.0639(14) 0.0460(12) -0.0059(10) 0.0059(9) -0.0231(11)
P1 0.0183(3) 0.0217(4) 0.0189(3) -0.0013(3) -0.0034(3) -0.0058(3)
P2 0.0204(4) 0.0237(4) 0.0188(3) -0.0004(3) -0.0029(3) -0.0068(3)
P3 0.0207(4) 0.0265(4) 0.0207(4) -0.0046(3) -0.0055(3) -0.0045(3)
Ir1 0.01717(6) 0.02027(6) 0.01606(6) -0.00181(4) -0.00329(4) -0.00481(4)

loop_
_atom_type_symbol
_atom_type_description
_atom_type_scat_dispersion_real
_atom_type_scat_dispersion_imag
_atom_type_scat_source
C C 0.0033 0.0016 'International Tables Vol C Tables 4.2.6.8 and 6.1.1.4'
H H 0.0000 0.0000 'International Tables Vol C Tables 4.2.6.8 and 6.1.1.4'
N N 0.0061 0.0033 'International Tables Vol C Tables 4.2.6.8 and 6.1.1.4'
O O 0.0106 0.0060 'International Tables Vol C Tables 4.2.6.8 and 6.1.1.4'
F F 0.0171 0.0103 'International Tables Vol C Tables 4.2.6.8 and 6.1.1.4'
P P 0.1023 0.0942 'International Tables Vol C Tables 4.2.6.8 and 6.1.1.4'
Ir Ir -1.4442 7.9887 'International Tables Vol C Tables 4.2.6.8 and 6.1.1.4'

loop_
_geom_angle_atom_site_label_1
_geom_angle_atom_site_label_2
_geom_angle_atom_site_label_3
_geom_angle
C2 C1 C6 112.2(3)
C2 C1 Ir1 71.16(17)
C6 C1 Ir1 101.23(19)
C1 C2 C3 112.4(3)
C1 C2 Ir1 69.72(17)
C3 C2 Ir1 103.16(19)
C12 C3 C4 110.7(3)
C12 C3 C2 108.3(2)
C4 C3 C2 97.0(2)
C5 C4 C3 114.7(3)
C5 C4 Ir1 72.08(17)
C3 C4 Ir1 96.65(18)
C4 C5 C6 112.7(3)
C4 C5 Ir1 73.29(18)
C6 C5 Ir1 94.34(18)
C7 C6 C5 110.4(2)
C7 C6 C1 108.0(3)
C5 C6 C1 98.6(2)
C8 C7 C12 119.2(3)
C8 C7 C6 127.6(3)
C12 C7 C6 113.0(3)
F1 C8 C7 120.7(3)
F1 C8 C9 118.6(3)
C7 C8 C9 120.7(3)
F2 C9 C10 120.3(3)
F2 C9 C8 119.8(3)
C10 C9 C8 119.9(3)
F3 C10 C9 119.8(3)
F3 C10 C11 120.2(3)
C9 C10 C11 120.1(3)
F4 C11 C10 118.7(3)
F4 C11 C12 120.4(3)
C10 C11 C12 120.9(3)
C11 C12 C7 119.2(3)
C11 C12 C3 127.1(3)
C7 C12 C3 113.5(3)
C22 C21 C26 118.3(3)
C22 C21 P1 117.2(2)
C26 C21 P1 124.4(2)
C23 C22 C21 120.8(3)
C24 C23 C22 120.3(3)
C25 C24 C23 119.5(3)
C24 C25 C26 120.5(3)
C25 C26 C21 120.6(3)
C32 C27 C28 118.5(3)
C32 C27 P1 120.0(2)
C28 C27 P1 121.3(2)
C29 C28 C27 120.7(3)
C30 C29 C28 120.3(3)
C29 C30 C31 119.6(3)
C32 C31 C30 120.5(3)
C31 C32 C27 120.2(3)
C46 C41 C42 118.4(3)
C46 C41 P2 123.6(2)
C42 C41 P2 118.0(2)
C43 C42 C41 120.6(3)
C44 C43 C42 120.4(3)
C45 C44 C43 119.8(3)
C44 C45 C46 120.4(3)
C45 C46 C41 120.4(3)
C52 C47 C48 118.4(3)
C52 C47 P2 121.8(3)
C48 C47 P2 119.6(3)
C49 C48 C47 120.8(4)
C50 C49 C48 120.4(4)
C49 C50 C51 119.7(4)
C50 C51 C52 120.4(4)
C51 C52 C47 120.3(4)
C66 C61 C62 118.2(3)
C66 C61 N1 125.0(3)
C62 C61 N1 116.8(3)
C63 C62 C61 120.8(3)
C62 C63 C64 121.5(3)
C65 C64 C63 117.2(3)
C65 C64 C67 121.2(3)
C63 C64 C67 121.6(3)
C64 C65 C66 122.3(3)
C61 C66 C65 120.0(3)
C72 C71 C76 118.7(3)
C72 C71 N2 117.9(3)
C76 C71 N2 123.3(3)
C71 C72 C73 120.3(3)
C72 C73 C74 121.8(3)
C75 C74 C73 117.1(3)
C75 C74 C77 121.5(4)
C73 C74 C77 121.4(4)
C74 C75 C76 122.1(3)
C71 C76 C75 120.0(3)
C61 N1 P1 134.4(2)
C71 N2 P2 130.3(2)
C91 O1 P3 118.1(2)
C92 O2 P3 119.6(2)
N1 P1 C21 105.46(13)
N1 P1 C27 104.84(13)
C21 P1 C27 103.51(13)
N1 P1 Ir1 111.40(9)
C21 P1 Ir1 115.87(10)
C27 P1 Ir1 114.69(10)
N2 P2 C47 105.28(15)
N2 P2 C41 104.18(13)
C47 P2 C41 102.28(14)
N2 P2 Ir1 106.55(10)
C47 P2 Ir1 113.46(10)
C41 P2 Ir1 123.49(10)
O3 P3 O1 109.97(12)
O3 P3 O2 107.02(13)
O1 P3 O2 100.90(12)
O3 P3 Ir1 122.07(9)
O1 P3 Ir1 104.05(8)
O2 P3 Ir1 110.82(8)
C1 Ir1 C2 39.12(12)
C1 Ir1 P3 94.76(8)
C2 Ir1 P3 85.68(8)
C1 Ir1 C5 63.25(11)
C2 Ir1 C5 74.85(11)
P3 Ir1 C5 157.70(8)
C1 Ir1 C4 74.49(11)
C2 Ir1 C4 61.51(11)
P3 Ir1 C4 140.08(8)
C5 Ir1 C4 34.63(11)
C1 Ir1 P1 162.42(8)
C2 Ir1 P1 125.61(9)
P3 Ir1 P1 91.78(3)
C5 Ir1 P1 108.29(8)
C4 Ir1 P1 90.08(8)
C1 Ir1 P2 96.56(9)
C2 Ir1 P2 135.14(9)
P3 Ir1 P2 93.93(3)
C5 Ir1 P2 92.37(8)
C4 Ir1 P2 125.06(8)
P1 Ir1 P2 99.25(3)

loop_
_geom_bond_atom_site_label_1
_geom_bond_atom_site_label_2
_geom_bond_distance
C1 C2 1.434(4)
C1 C6 1.537(4)
C1 Ir1 2.131(3)
C2 C3 1.536(4)
C2 Ir1 2.150(3)
C3 C12 1.510(4)
C3 C4 1.520(4)
C4 C5 1.374(4)
C4 Ir1 2.315(3)
C5 C6 1.535(4)
C5 Ir1 2.300(3)
C6 C7 1.511(4)
C7 C8 1.372(4)
C7 C12 1.406(4)
C8 F1 1.354(4)
C8 C9 1.383(5)
C9 F2 1.354(4)
C9 C10 1.370(5)
C10 F3 1.354(4)
C10 C11 1.372(5)
C11 F4 1.354(4)
C11 C12 1.376(4)
C21 C22 1.395(4)
C21 C26 1.396(4)
C21 P1 1.836(3)
C22 C23 1.386(5)
C23 C24 1.386(5)
C24 C25 1.380(5)
C25 C26 1.391(4)
C27 C32 1.389(4)
C27 C28 1.398(4)
C27 P1 1.840(3)
C28 C29 1.382(4)
C29 C30 1.371(5)
C30 C31 1.387(5)
C31 C32 1.385(5)
C41 C46 1.395(5)
C41 C42 1.395(4)
C41 P2 1.838(3)
C42 C43 1.386(5)
C43 C44 1.380(5)
C44 C45 1.373(5)
C45 C46 1.393(5)
C47 C52 1.393(5)
C47 C48 1.398(5)
C47 P2 1.822(3)
C48 C49 1.383(5)
C49 C50 1.376(7)
C50 C51 1.380(7)
C51 C52 1.392(5)
C61 C66 1.386(4)
C61 C62 1.394(4)
C61 N1 1.404(4)
C62 C63 1.381(5)
C63 C64 1.386(5)
C64 C65 1.384(5)
C64 C67 1.514(5)
C65 C66 1.387(4)
C71 C72 1.391(4)
C71 C76 1.391(5)
C71 N2 1.414(4)
C72 C73 1.391(5)
C73 C74 1.393(5)
C74 C75 1.386(5)
C74 C77 1.513(5)
C75 C76 1.393(5)
C91 O1 1.447(4)
C92 O2 1.435(4)
N1 P1 1.675(3)
N2 P2 1.691(3)
O1 P3 1.622(2)
O2 P3 1.631(2)
O3 P3 1.496(2)
P1 Ir1 2.3196(8)
P2 Ir1 2.3599(9)
P3 Ir1 2.2788(9)
